data_7210667
loop_
_publ_author_name
'Wannarit, Nanthawat'
'Pakawatchai, Chaveng'
'Mutikainen, Ilpo'
'Costa, Ramon'
'Moreira, Ib\'erio de P R'
'Youngme, Sujittra'
'Illas, Francesc'

_publ_section_title
;
 Hetero triply-bridged dinuclear copper(II) compounds with ferromagnetic
 coupling: a challenge for current density functionals.
;
_journal_issue 6
_journal_name_full 'Physical chemistry chemical physics : PCCP'
_journal_page_first 1966
_journal_page_last 1975
_journal_paper_doi 10.1039/c2cp43839a
_journal_volume 15
_journal_year 2013
_chemical_formula_sum 'C26 H30 Cl2 Cu2 N4 O12'
_chemical_formula_weight 788.52
_chemical_name_systematic
;
mu-aqua-mu-hydroxo-mu-acetato-kappa2-O1,O2-bis(2,2'-bipyridyl)
dicopper(II) perchlorate
;
_space_group_IT_number 2
_symmetry_cell_setting triclinic
_symmetry_space_group_name_Hall '-P 1'
_symmetry_space_group_name_H-M 'P -1'
_atom_sites_solution_hydrogens geom
_atom_sites_solution_primary direct
_atom_sites_solution_secondary difmap
_audit_creation_method SHELXL-97
_cell_angle_alpha 94.2320(10)
_cell_angle_beta 92.7770(10)
_cell_angle_gamma 95.2800(10)
_cell_formula_units_Z 2
_cell_length_a 8.4364(5)
_cell_length_b 11.0080(7)
_cell_length_c 17.0555(10)
_cell_measurement_temperature 150(2)
_cell_measurement_theta_max 28.03
_cell_measurement_theta_min 1.20
_cell_volume 1570.45(16)
_computing_cell_refinement 'Bruker SMART'
_computing_data_collection 'Bruker SMART'
_computing_data_reduction 'Bruker SAINT'
_computing_molecular_graphics 'Bruker SHELXTL'
_computing_publication_material 'Bruker SHELXTL'
_computing_structure_refinement 'Bruker SHELXTL'
_computing_structure_solution 'Bruker SHELXTL'
_diffrn_ambient_temperature 150(2)
_diffrn_measured_fraction_theta_full 0.997
_diffrn_measured_fraction_theta_max 0.997
_diffrn_measurement_device_type 'CCD area detector'
_diffrn_measurement_method 'phi and omega scans'
_diffrn_radiation_monochromator graphite
_diffrn_radiation_source 'fine-focus sealed tube'
_diffrn_radiation_type MoK\a
_diffrn_radiation_wavelength 0.71073
_diffrn_reflns_av_R_equivalents 0.0220
_diffrn_reflns_av_sigmaI/netI 0.0250
_diffrn_reflns_limit_h_max 11
_diffrn_reflns_limit_h_min -11
_diffrn_reflns_limit_k_max 14
_diffrn_reflns_limit_k_min -14
_diffrn_reflns_limit_l_max 22
_diffrn_reflns_limit_l_min -22
_diffrn_reflns_number 21625
_diffrn_reflns_theta_full 28.03
_diffrn_reflns_theta_max 28.03
_diffrn_reflns_theta_min 1.20
_exptl_absorpt_coefficient_mu 1.592
_exptl_absorpt_correction_T_max 1.000000
_exptl_absorpt_correction_T_min 0.818566
_exptl_absorpt_correction_type multi-scan
_exptl_crystal_colour blue
_exptl_crystal_density_diffrn 1.668
_exptl_crystal_density_method 'not measured'
_exptl_crystal_description block
_exptl_crystal_F_000 804
_exptl_crystal_size_max 0.277
_exptl_crystal_size_mid 0.148
_exptl_crystal_size_min 0.129
_refine_diff_density_max 0.946
_refine_diff_density_min -0.608
_refine_diff_density_rms 0.072
_refine_ls_extinction_method none
_refine_ls_goodness_of_fit_ref 1.046
_refine_ls_hydrogen_treatment mixed
_refine_ls_matrix_type full
_refine_ls_number_parameters 535
_refine_ls_number_reflns 7591
_refine_ls_number_restraints 0
_refine_ls_restrained_S_all 1.046
_refine_ls_R_factor_all 0.0333
_refine_ls_R_factor_gt 0.0301
_refine_ls_shift/su_max 0.001
_refine_ls_shift/su_mean 0.000
_refine_ls_structure_factor_coef Fsqd
_refine_ls_weighting_details 'calc w=1/[\s^2^(Fo^2^)+(0.0471P)^2^+0.8175P] where P=(Fo^2^+2Fc^2^)/3'
_refine_ls_weighting_scheme calc
_refine_ls_wR_factor_gt 0.0811
_refine_ls_wR_factor_ref 0.0832
_reflns_number_gt 6948
_reflns_number_total 7591
_reflns_threshold_expression >2sigma(I)
_cod_data_source_file c2cp43839a.txt
_cod_data_source_block lot134n1
_cod_depositor_comments
;
The following automatic conversions were performed:

'_symmetry_cell_setting' value 'Triclinic' changed to 'triclinic'
according to /home/saulius/struct/CIF-dictionaries/cif_core.dic
dictionary named 'cif_core.dic' version 2.4.2 from
2011-04-26.

'_exptl_absorpt_correction_type' value 'multi scan'
changed to 'multi-scan' according to
/home/saulius/struct/CIF-dictionaries/cif_core.dic dictionary named
'cif_core.dic' version 2.4.2 from 2011-04-26.

Automatic conversion script
Id: cif_fix_values 1891 2012-01-12 08:04:46Z andrius 
;
_cod_database_code 7210667

loop_
_symmetry_equiv_pos_as_xyz
'x, y, z'
'-x, -y, -z'

loop_
_atom_site_label
_atom_site_type_symbol
_atom_site_fract_x
_atom_site_fract_y
_atom_site_fract_z
_atom_site_U_iso_or_equiv
_atom_site_adp_type
_atom_site_occupancy
_atom_site_symmetry_multiplicity
_atom_site_calc_flag
Cu1 Cu 0.45948(2) 0.072722(19) 0.141068(11) 0.01951(6) Uani 1 1 d
Cu2 Cu 0.45936(2) 0.086884(19) 0.320611(11) 0.01922(6) Uani 1 1 d
O1 O 0.49717(16) -0.01897(12) 0.23039(7) 0.0217(2) Uani 1 1 d
O2 O 0.28291(17) 0.16371(14) 0.22195(8) 0.0245(3) Uani 1 1 d
O3 O 0.64085(15) 0.19287(13) 0.16901(7) 0.0258(3) Uani 1 1 d
O4 O 0.61525(16) 0.22182(12) 0.29937(7) 0.0256(3) Uani 1 1 d
N1 N 0.41887(18) 0.14929(14) 0.04045(8) 0.0209(3) Uani 1 1 d
N2 N 0.29705(18) -0.05500(14) 0.08853(8) 0.0207(3) Uani 1 1 d
N3 N 0.38817(18) 0.18659(13) 0.41173(8) 0.0198(3) Uani 1 1 d
N4 N 0.37376(17) -0.04891(13) 0.38238(8) 0.0197(3) Uani 1 1 d
C1 C 0.4855(2) 0.25783(17) 0.02195(11) 0.0244(4) Uani 1 1 d
C2 C 0.4441(2) 0.30786(18) -0.04724(11) 0.0268(4) Uani 1 1 d
C3 C 0.3293(2) 0.24495(18) -0.10026(11) 0.0256(4) Uani 1 1 d
C4 C 0.2629(2) 0.13091(17) -0.08136(10) 0.0229(3) Uani 1 1 d
C5 C 0.3082(2) 0.08559(16) -0.01087(10) 0.0197(3) Uani 1 1 d
C7 C 0.2417(2) -0.03265(16) 0.01584(10) 0.0196(3) Uani 1 1 d
C8 C 0.1333(2) -0.11508(17) -0.02866(10) 0.0223(3) Uani 1 1 d
C9 C 0.0779(2) -0.22427(17) 0.00164(11) 0.0239(4) Uani 1 1 d
C10 C 0.1350(2) -0.24475(18) 0.07680(11) 0.0272(4) Uani 1 1 d
C11 C 0.2433(2) -0.15906(18) 0.11831(11) 0.0253(4) Uani 1 1 d
C6 C 0.2790(3) 0.2972(2) -0.17534(13) 0.0380(5) Uani 1 1 d
C12 C -0.0370(3) -0.3168(2) -0.04586(13) 0.0322(4) Uani 1 1 d
C13 C 0.3968(2) 0.30910(16) 0.42032(11) 0.0234(3) Uani 1 1 d
C14 C 0.3360(2) 0.37062(17) 0.48393(11) 0.0244(4) Uani 1 1 d
C15 C 0.2631(2) 0.30559(17) 0.54163(10) 0.0233(3) Uani 1 1 d
C16 C 0.2539(2) 0.17841(16) 0.53137(10) 0.0222(3) Uani 1 1 d
C17 C 0.3169(2) 0.12192(15) 0.46654(10) 0.0191(3) Uani 1 1 d
C19 C 0.3091(2) -0.01245(15) 0.45020(10) 0.0190(3) Uani 1 1 d
C20 C 0.2404(2) -0.09507(16) 0.49842(10) 0.0221(3) Uani 1 1 d
C21 C 0.2341(2) -0.22037(16) 0.47714(10) 0.0226(3) Uani 1 1 d
C22 C 0.3013(2) -0.25631(17) 0.40727(11) 0.0252(4) Uani 1 1 d
C23 C 0.3695(2) -0.16901(17) 0.36187(11) 0.0242(4) Uani 1 1 d
C18 C 0.1968(3) 0.3681(2) 0.61203(12) 0.0317(4) Uani 1 1 d
C24 C 0.1590(3) -0.31085(18) 0.52881(12) 0.0283(4) Uani 1 1 d
C25 C 0.6812(2) 0.24424(17) 0.23653(11) 0.0232(3) Uani 1 1 d
C26 C 0.8188(3) 0.3418(2) 0.24254(14) 0.0378(5) Uani 1 1 d
Cl2 Cl 0.03810(5) 0.01026(4) 0.70775(2) 0.02592(10) Uani 1 1 d
O13 O 0.20460(17) 0.04242(17) 0.69731(9) 0.0392(4) Uani 1 1 d
O14 O -0.02801(19) -0.07586(17) 0.64515(9) 0.0412(4) Uani 1 1 d
O15 O 0.0244(2) -0.04493(18) 0.78165(9) 0.0465(4) Uani 1 1 d
O16 O -0.0441(2) 0.11764(18) 0.70988(14) 0.0590(5) Uani 1 1 d
Cl1 Cl 0.34701(7) 0.49664(4) 0.22586(3) 0.03690(12) Uani 1 1 d
O9 O 0.2266(2) 0.40817(16) 0.24923(13) 0.0523(5) Uani 1 1 d
O10 O 0.2863(4) 0.6054(2) 0.20816(17) 0.0904(9) Uani 1 1 d
O11 O 0.4224(4) 0.4454(2) 0.16078(17) 0.1050(11) Uani 1 1 d
O12 O 0.4613(3) 0.5270(2) 0.29123(12) 0.0607(5) Uani 1 1 d
H13 H 0.443(3) 0.349(2) 0.3814(13) 0.022(5) Uiso 1 1 d
H23 H 0.413(3) -0.1877(19) 0.3137(13) 0.021(5) Uiso 1 1 d
H20 H 0.203(3) -0.071(2) 0.5423(13) 0.021(5) Uiso 1 1 d
H2 H 0.490(3) 0.384(2) -0.0578(14) 0.032(6) Uiso 1 1 d
H1 H 0.560(2) 0.2984(18) 0.0597(12) 0.015(5) Uiso 1 1 d
H16 H 0.204(3) 0.131(2) 0.5685(14) 0.027(6) Uiso 1 1 d
H14 H 0.346(3) 0.459(2) 0.4884(13) 0.027(6) Uiso 1 1 d
H8 H 0.096(3) -0.099(2) -0.0804(15) 0.032(6) Uiso 1 1 d
H11 H 0.283(3) -0.173(2) 0.1666(14) 0.027(6) Uiso 1 1 d
H22 H 0.299(3) -0.339(2) 0.3897(14) 0.028(6) Uiso 1 1 d
H10 H 0.100(3) -0.317(2) 0.0998(15) 0.037(7) Uiso 1 1 d
H4 H 0.190(3) 0.092(2) -0.1139(14) 0.028(6) Uiso 1 1 d
H24C H 0.129(3) -0.386(3) 0.5002(17) 0.046(7) Uiso 1 1 d
H26 H 0.203(3) 0.135(2) 0.2191(15) 0.033(7) Uiso 1 1 d
H25 H 0.588(3) -0.026(2) 0.2363(15) 0.036(7) Uiso 1 1 d
H24A H 0.069(3) -0.280(3) 0.5545(17) 0.047(7) Uiso 1 1 d
H18A H 0.146(4) 0.437(3) 0.5996(18) 0.056(8) Uiso 1 1 d
H18C H 0.130(4) 0.317(3) 0.6360(19) 0.057(9) Uiso 1 1 d
H12A H -0.099(4) -0.284(3) -0.084(2) 0.070(10) Uiso 1 1 d
H24B H 0.237(4) -0.324(3) 0.5686(19) 0.057(9) Uiso 1 1 d
H12C H 0.014(4) -0.372(3) -0.071(2) 0.070(10) Uiso 1 1 d
H6A H 0.296(4) 0.374(3) -0.1729(18) 0.057(9) Uiso 1 1 d
H27 H 0.280(3) 0.235(3) 0.2280(16) 0.041(7) Uiso 1 1 d
H6C H 0.181(5) 0.276(3) -0.192(2) 0.071(10) Uiso 1 1 d
H18B H 0.276(4) 0.393(3) 0.647(2) 0.061(9) Uiso 1 1 d
H12B H -0.117(5) -0.349(3) -0.018(2) 0.079(11) Uiso 1 1 d
H29 H 0.812(6) 0.404(4) 0.276(3) 0.111(16) Uiso 1 1 d
H6B H 0.345(4) 0.260(3) -0.217(2) 0.067(10) Uiso 1 1 d
H28 H 0.851(5) 0.366(3) 0.197(2) 0.084(12) Uiso 1 1 d
H30 H 0.903(7) 0.306(5) 0.260(3) 0.13(2) Uiso 1 1 d

loop_
_atom_site_aniso_label
_atom_site_aniso_U_11
_atom_site_aniso_U_22
_atom_site_aniso_U_33
_atom_site_aniso_U_23
_atom_site_aniso_U_13
_atom_site_aniso_U_12
Cu1 0.02030(11) 0.02439(11) 0.01359(10) 0.00099(8) -0.00040(7) 0.00192(8)
Cu2 0.02247(11) 0.02113(11) 0.01406(10) 0.00128(8) 0.00133(8) 0.00200(8)
O1 0.0224(6) 0.0262(6) 0.0169(6) 0.0009(5) -0.0006(5) 0.0058(5)
O2 0.0218(7) 0.0227(7) 0.0291(7) 0.0017(5) 0.0035(5) 0.0017(5)
O3 0.0235(6) 0.0352(7) 0.0178(6) 0.0013(5) 0.0014(5) -0.0024(5)
O4 0.0278(7) 0.0289(7) 0.0187(6) -0.0013(5) 0.0039(5) -0.0039(5)
N1 0.0222(7) 0.0249(7) 0.0155(6) 0.0007(5) 0.0011(5) 0.0025(6)
N2 0.0223(7) 0.0235(7) 0.0162(7) 0.0010(5) 0.0005(5) 0.0031(6)
N3 0.0223(7) 0.0207(7) 0.0165(6) 0.0023(5) 0.0001(5) 0.0023(5)
N4 0.0222(7) 0.0211(7) 0.0158(6) 0.0014(5) -0.0017(5) 0.0032(5)
C1 0.0245(9) 0.0272(9) 0.0209(8) 0.0000(7) 0.0017(7) -0.0003(7)
C2 0.0309(10) 0.0259(9) 0.0237(9) 0.0044(7) 0.0043(7) -0.0004(7)
C3 0.0285(9) 0.0298(9) 0.0192(8) 0.0047(7) 0.0022(7) 0.0038(7)
C4 0.0244(8) 0.0276(9) 0.0162(8) 0.0014(7) -0.0005(6) 0.0011(7)
C5 0.0190(8) 0.0241(8) 0.0162(7) -0.0001(6) 0.0026(6) 0.0039(6)
C7 0.0203(8) 0.0235(8) 0.0155(7) 0.0008(6) 0.0023(6) 0.0053(6)
C8 0.0217(8) 0.0261(9) 0.0189(8) 0.0000(7) 0.0006(6) 0.0035(7)
C9 0.0216(8) 0.0267(9) 0.0230(8) -0.0023(7) 0.0029(6) 0.0021(7)
C10 0.0293(9) 0.0254(9) 0.0270(9) 0.0049(7) 0.0025(7) 0.0001(7)
C11 0.0284(9) 0.0281(9) 0.0198(8) 0.0054(7) 0.0011(7) 0.0026(7)
C6 0.0486(14) 0.0367(12) 0.0277(11) 0.0127(9) -0.0081(10) -0.0045(10)
C12 0.0327(11) 0.0322(10) 0.0291(10) -0.0037(8) 0.0006(8) -0.0057(9)
C13 0.0258(9) 0.0218(8) 0.0231(8) 0.0057(7) 0.0024(7) 0.0006(7)
C14 0.0288(9) 0.0191(8) 0.0253(9) 0.0021(7) 0.0002(7) 0.0023(7)
C15 0.0271(9) 0.0233(8) 0.0191(8) 0.0000(6) -0.0018(7) 0.0044(7)
C16 0.0281(9) 0.0218(8) 0.0171(8) 0.0038(6) 0.0013(6) 0.0024(7)
C17 0.0208(8) 0.0191(8) 0.0170(7) 0.0026(6) -0.0025(6) 0.0013(6)
C19 0.0204(8) 0.0203(8) 0.0159(7) -0.0005(6) -0.0025(6) 0.0031(6)
C20 0.0265(9) 0.0229(8) 0.0170(8) 0.0016(6) 0.0011(7) 0.0030(7)
C21 0.0247(8) 0.0219(8) 0.0210(8) 0.0037(6) -0.0041(6) 0.0023(7)
C22 0.0318(9) 0.0191(8) 0.0246(9) 0.0005(7) -0.0026(7) 0.0041(7)
C23 0.0304(9) 0.0236(9) 0.0188(8) -0.0002(7) -0.0008(7) 0.0070(7)
C18 0.0470(12) 0.0262(10) 0.0226(9) -0.0012(8) 0.0056(9) 0.0073(9)
C24 0.0345(10) 0.0223(9) 0.0280(9) 0.0053(7) 0.0003(8) -0.0001(8)
C25 0.0199(8) 0.0281(9) 0.0214(8) 0.0003(7) 0.0021(6) 0.0015(7)
C26 0.0358(12) 0.0452(13) 0.0280(11) -0.0048(9) 0.0071(9) -0.0166(10)
Cl2 0.0197(2) 0.0371(2) 0.0211(2) 0.00615(17) -0.00131(15) 0.00181(17)
O13 0.0200(7) 0.0654(11) 0.0334(8) 0.0169(7) 0.0003(6) 0.0006(7)
O14 0.0371(8) 0.0588(10) 0.0249(7) -0.0062(7) -0.0075(6) 0.0023(7)
O15 0.0415(9) 0.0719(12) 0.0221(7) 0.0148(7) -0.0055(6) -0.0215(8)
O16 0.0388(10) 0.0484(10) 0.0894(15) -0.0012(10) -0.0143(10) 0.0162(8)
Cl1 0.0536(3) 0.0213(2) 0.0347(3) 0.00351(18) 0.0009(2) -0.0022(2)
O9 0.0436(10) 0.0392(9) 0.0737(13) 0.0068(9) 0.0075(9) -0.0024(8)
O10 0.138(3) 0.0416(12) 0.0954(19) 0.0252(12) -0.0195(17) 0.0246(14)
O11 0.156(3) 0.0687(16) 0.0822(18) -0.0368(14) 0.0668(19) -0.0316(17)
O12 0.0570(12) 0.0664(13) 0.0542(12) 0.0091(10) -0.0107(9) -0.0139(10)

loop_
_atom_type_symbol
_atom_type_description
_atom_type_scat_dispersion_real
_atom_type_scat_dispersion_imag
_atom_type_scat_source
C C 0.0033 0.0016 'International Tables Vol C Tables 4.2.6.8 and 6.1.1.4'
Cl Cl 0.1484 0.1585 'International Tables Vol C Tables 4.2.6.8 and 6.1.1.4'
Cu Cu 0.3201 1.2651 'International Tables Vol C Tables 4.2.6.8 and 6.1.1.4'
N N 0.0061 0.0033 'International Tables Vol C Tables 4.2.6.8 and 6.1.1.4'
O O 0.0106 0.0060 'International Tables Vol C Tables 4.2.6.8 and 6.1.1.4'
H H 0.0000 0.0000 'International Tables Vol C Tables 4.2.6.8 and 6.1.1.4'

loop_
_geom_angle_atom_site_label_1
_geom_angle_atom_site_label_2
_geom_angle_atom_site_label_3
_geom_angle
O1 Cu1 O3 93.88(6)
O1 Cu1 N1 173.22(6)
O3 Cu1 N1 90.46(6)
O1 Cu1 N2 93.91(6)
O3 Cu1 N2 166.68(6)
N1 Cu1 N2 80.87(6)
O1 Cu1 O2 83.19(5)
O3 Cu1 O2 96.28(6)
N1 Cu1 O2 101.52(6)
N2 Cu1 O2 95.36(6)
O1 Cu2 O4 96.35(6)
O1 Cu2 N3 171.86(6)
O4 Cu2 N3 90.35(6)
O1 Cu2 N4 94.39(6)
O4 Cu2 N4 153.99(6)
N3 Cu2 N4 81.40(6)
Cu2 O1 Cu1 105.55(6)
Cu2 O1 H25 102.1(19)
Cu1 O1 H25 110(2)
Cu1 O2 H26 115(2)
Cu1 O2 H27 123(2)
H26 O2 H27 109(3)
C25 O3 Cu1 126.84(12)
C25 O4 Cu2 129.87(12)
C1 N1 C5 118.89(15)
C1 N1 Cu1 125.79(12)
C5 N1 Cu1 115.25(12)
C11 N2 C7 118.73(16)
C11 N2 Cu1 125.81(12)
C7 N2 Cu1 115.45(12)
C13 N3 C17 118.85(15)
C13 N3 Cu2 125.99(12)
C17 N3 Cu2 115.04(11)
C23 N4 C19 118.52(15)
C23 N4 Cu2 126.68(12)
C19 N4 Cu2 114.75(11)
N1 C1 C2 122.28(17)
N1 C1 H1 115.4(12)
C2 C1 H1 122.3(12)
C1 C2 C3 119.84(18)
C1 C2 H2 120.2(15)
C3 C2 H2 119.9(15)
C2 C3 C4 117.54(17)
C2 C3 C6 121.46(18)
C4 C3 C6 121.00(18)
C5 C4 C3 120.11(17)
C5 C4 H4 121.9(16)
C3 C4 H4 118.0(15)
N1 C5 C4 121.32(16)
N1 C5 C7 114.29(15)
C4 C5 C7 124.38(16)
N2 C7 C8 121.81(16)
N2 C7 C5 114.07(15)
C8 C7 C5 124.11(15)
C7 C8 C9 119.81(16)
C7 C8 H8 121.1(15)
C9 C8 H8 119.1(15)
C10 C9 C8 117.41(17)
C10 C9 C12 121.48(18)
C8 C9 C12 121.10(17)
C11 C10 C9 120.10(18)
C11 C10 H10 119.6(16)
C9 C10 H10 120.3(16)
N2 C11 C10 122.13(17)
N2 C11 H11 117.2(15)
C10 C11 H11 120.7(15)
C3 C6 H6A 113(2)
C3 C6 H6C 115(2)
H6A C6 H6C 109(3)
C3 C6 H6B 105.4(19)
H6A C6 H6B 110(3)
H6C C6 H6B 104(3)
C9 C12 H12A 114(2)
C9 C12 H12C 111(2)
H12A C12 H12C 106(3)
C9 C12 H12B 114(2)
H12A C12 H12B 98(3)
H12C C12 H12B 113(3)
N3 C13 C14 121.91(17)
N3 C13 H13 116.0(14)
C14 C13 H13 122.1(14)
C13 C14 C15 120.19(17)
C13 C14 H14 119.5(14)
C15 C14 H14 120.3(14)
C16 C15 C14 117.11(16)
C16 C15 C18 120.71(17)
C14 C15 C18 122.17(17)
C17 C16 C15 120.11(16)
C17 C16 H16 120.0(14)
C15 C16 H16 119.8(14)
N3 C17 C16 121.82(16)
N3 C17 C19 114.55(15)
C16 C17 C19 123.62(16)
N4 C19 C20 121.92(16)
N4 C19 C17 114.22(15)
C20 C19 C17 123.86(16)
C19 C20 C21 119.96(17)
C19 C20 H20 120.9(15)
C21 C20 H20 119.1(15)
C22 C21 C20 117.38(17)
C22 C21 C24 122.21(17)
C20 C21 C24 120.41(17)
C23 C22 C21 119.86(17)
C23 C22 H22 119.3(15)
C21 C22 H22 120.9(15)
N4 C23 C22 122.36(17)
N4 C23 H23 114.1(13)
C22 C23 H23 123.5(13)
C15 C18 H18A 112.5(19)
C15 C18 H18C 112(2)
H18A C18 H18C 110(3)
C15 C18 H18B 109(2)
H18A C18 H18B 107(3)
H18C C18 H18B 106(3)
C21 C24 H24C 110.7(17)
C21 C24 H24A 111.8(17)
H24C C24 H24A 111(2)
C21 C24 H24B 107.6(19)
H24C C24 H24B 108(2)
H24A C24 H24B 108(2)
O4 C25 O3 125.82(17)
O4 C25 C26 117.03(17)
O3 C25 C26 117.15(17)
C25 C26 H29 116(3)
C25 C26 H28 115(2)
H29 C26 H28 111(4)
C25 C26 H30 106(3)
H29 C26 H30 106(4)
H28 C26 H30 101(4)
O16 Cl2 O14 110.45(11)
O16 Cl2 O13 109.58(12)
O14 Cl2 O13 110.02(10)
O16 Cl2 O15 109.44(13)
O14 Cl2 O15 109.17(11)
O13 Cl2 O15 108.14(9)
O10 Cl1 O11 110.7(2)
O10 Cl1 O9 112.43(16)
O11 Cl1 O9 109.19(14)
O10 Cl1 O12 106.54(15)
O11 Cl1 O12 109.91(19)
O9 Cl1 O12 108.01(12)

loop_
_geom_bond_atom_site_label_1
_geom_bond_atom_site_label_2
_geom_bond_distance
Cu1 O1 1.9183(13)
Cu1 O3 1.9446(13)
Cu1 N1 1.9957(15)
Cu1 N2 1.9995(15)
Cu1 O2 2.3227(14)
Cu2 O1 1.9180(13)
Cu2 O4 1.9579(13)
Cu2 N3 1.9851(15)
Cu2 N4 1.9934(15)
O1 H25 0.78(3)
O2 H26 0.72(3)
O2 H27 0.79(3)
O3 C25 1.262(2)
O4 C25 1.261(2)
N1 C1 1.339(2)
N1 C5 1.356(2)
N2 C11 1.337(2)
N2 C7 1.351(2)
N3 C13 1.341(2)
N3 C17 1.348(2)
N4 C23 1.339(2)
N4 C19 1.353(2)
C1 C2 1.382(3)
C1 H1 0.93(2)
C2 C3 1.391(3)
C2 H2 0.93(3)
C3 C4 1.393(3)
C3 C6 1.501(3)
C4 C5 1.385(2)
C4 H4 0.87(2)
C5 C7 1.481(2)
C7 C8 1.384(2)
C8 C9 1.394(3)
C8 H8 0.96(3)
C9 C10 1.389(3)
C9 C12 1.501(3)
C10 C11 1.380(3)
C10 H10 0.94(3)
C11 H11 0.90(2)
C6 H6A 0.84(3)
C6 H6C 0.87(4)
C6 H6B 1.01(4)
C12 H12A 0.93(4)
C12 H12C 0.87(4)
C12 H12B 0.90(4)
C13 C14 1.381(3)
C13 H13 0.91(2)
C14 C15 1.393(3)
C14 H14 0.96(2)
C15 C16 1.393(2)
C15 C18 1.498(3)
C16 C17 1.381(2)
C16 H16 0.94(2)
C17 C19 1.480(2)
C19 C20 1.378(2)
C20 C21 1.396(2)
C20 H20 0.86(2)
C21 C22 1.391(3)
C21 C24 1.496(3)
C22 C23 1.380(3)
C22 H22 0.94(2)
C23 H23 0.93(2)
C18 H18A 0.94(3)
C18 H18C 0.90(3)
C18 H18B 0.88(3)
C24 H24C 0.94(3)
C24 H24A 0.97(3)
C24 H24B 0.95(3)
C25 C26 1.501(3)
C26 H29 0.87(5)
C26 H28 0.89(4)
C26 H30 0.89(6)
Cl2 O16 1.4237(18)
Cl2 O14 1.4302(16)
Cl2 O13 1.4395(15)
Cl2 O15 1.4440(15)
Cl1 O10 1.392(2)
Cl1 O11 1.413(2)
Cl1 O9 1.4333(19)
Cl1 O12 1.437(2)

loop_
_geom_torsion_atom_site_label_1
_geom_torsion_atom_site_label_2
_geom_torsion_atom_site_label_3
_geom_torsion_atom_site_label_4
_geom_torsion
O4 Cu2 O1 Cu1 -57.14(7)
N3 Cu2 O1 Cu1 88.1(4)
N4 Cu2 O1 Cu1 146.59(7)
O3 Cu1 O1 Cu2 66.47(7)
N1 Cu1 O1 Cu2 -163.8(5)
N2 Cu1 O1 Cu2 -124.34(7)
O2 Cu1 O1 Cu2 -29.40(6)
O1 Cu1 O3 C25 -44.24(16)
N1 Cu1 O3 C25 140.97(16)
N2 Cu1 O3 C25 -169.9(2)
O2 Cu1 O3 C25 39.33(16)
O1 Cu2 O4 C25 17.80(17)
N3 Cu2 O4 C25 -157.58(17)
N4 Cu2 O4 C25 131.60(17)
O1 Cu1 N1 C1 -142.0(5)
O3 Cu1 N1 C1 -12.11(15)
N2 Cu1 N1 C1 178.05(16)
O2 Cu1 N1 C1 84.40(15)
O1 Cu1 N1 C5 41.0(6)
O3 Cu1 N1 C5 170.91(12)
N2 Cu1 N1 C5 1.07(12)
O2 Cu1 N1 C5 -92.58(12)
O1 Cu1 N2 C11 3.37(16)
O3 Cu1 N2 C11 129.0(2)
N1 Cu1 N2 C11 179.01(16)
O2 Cu1 N2 C11 -80.15(15)
O1 Cu1 N2 C7 -175.11(12)
O3 Cu1 N2 C7 -49.4(3)
N1 Cu1 N2 C7 0.53(12)
O2 Cu1 N2 C7 101.37(12)
O1 Cu2 N3 C13 -118.6(4)
O4 Cu2 N3 C13 26.91(15)
N4 Cu2 N3 C13 -177.86(16)
O1 Cu2 N3 C17 57.3(4)
O4 Cu2 N3 C17 -157.17(12)
N4 Cu2 N3 C17 -1.93(12)
O1 Cu2 N4 C23 6.08(15)
O4 Cu2 N4 C23 -108.14(17)
N3 Cu2 N4 C23 179.07(16)
O1 Cu2 N4 C19 -171.35(12)
O4 Cu2 N4 C19 74.44(18)
N3 Cu2 N4 C19 1.65(12)
C5 N1 C1 C2 0.7(3)
Cu1 N1 C1 C2 -176.16(14)
N1 C1 C2 C3 0.2(3)
C1 C2 C3 C4 -1.5(3)
C1 C2 C3 C6 178.9(2)
C2 C3 C4 C5 1.9(3)
C6 C3 C4 C5 -178.44(19)
C1 N1 C5 C4 -0.3(3)
Cu1 N1 C5 C4 176.93(13)
C1 N1 C5 C7 -179.56(15)
Cu1 N1 C5 C7 -2.35(18)
C3 C4 C5 N1 -1.1(3)
C3 C4 C5 C7 178.15(17)
C11 N2 C7 C8 -1.0(3)
Cu1 N2 C7 C8 177.61(13)
C11 N2 C7 C5 179.51(15)
Cu1 N2 C7 C5 -1.90(18)
N1 C5 C7 N2 2.8(2)
C4 C5 C7 N2 -176.47(16)
N1 C5 C7 C8 -176.71(16)
C4 C5 C7 C8 4.0(3)
N2 C7 C8 C9 0.4(3)
C5 C7 C8 C9 179.82(16)
C7 C8 C9 C10 0.4(3)
C7 C8 C9 C12 -178.64(18)
C8 C9 C10 C11 -0.5(3)
C12 C9 C10 C11 178.54(19)
C7 N2 C11 C10 0.9(3)
Cu1 N2 C11 C10 -177.55(14)
C9 C10 C11 N2 -0.2(3)
C17 N3 C13 C14 0.6(3)
Cu2 N3 C13 C14 176.33(14)
N3 C13 C14 C15 0.0(3)
C13 C14 C15 C16 -0.6(3)
C13 C14 C15 C18 179.43(19)
C14 C15 C16 C17 0.6(3)
C18 C15 C16 C17 -179.39(18)
C13 N3 C17 C16 -0.5(3)
Cu2 N3 C17 C16 -176.74(13)
C13 N3 C17 C19 178.10(15)
Cu2 N3 C17 C19 1.87(18)
C15 C16 C17 N3 -0.1(3)
C15 C16 C17 C19 -178.58(16)
C23 N4 C19 C20 0.4(3)
Cu2 N4 C19 C20 178.00(13)
C23 N4 C19 C17 -178.76(15)
Cu2 N4 C19 C17 -1.11(18)
N3 C17 C19 N4 -0.5(2)
C16 C17 C19 N4 178.09(16)
N3 C17 C19 C20 -179.59(16)
C16 C17 C19 C20 -1.0(3)
N4 C19 C20 C21 -1.0(3)
C17 C19 C20 C21 178.05(16)
C19 C20 C21 C22 1.0(3)
C19 C20 C21 C24 -179.63(17)
C20 C21 C22 C23 -0.5(3)
C24 C21 C22 C23 -179.82(18)
C19 N4 C23 C22 0.2(3)
Cu2 N4 C23 C22 -177.13(14)
C21 C22 C23 N4 -0.1(3)
Cu2 O4 C25 O3 12.0(3)
Cu2 O4 C25 C26 -168.74(16)
Cu1 O3 C25 O4 4.0(3)
Cu1 O3 C25 C26 -175.24(16)
